data_4349863
loop_
_publ_author_name
'Zhang, Wan-Ying'
'Zhang, Yi-Quan'
'Jiang, Shang-Da'
'Sun, Wen-Bin'
'Li, Hong-Feng'
'Wang, Bing-Wu'
'Chen, Peng'
'Yan, Peng-Fei'
'Gao, Song'

_publ_section_title
;
 Dramatic impact of the lattice solvent on the dynamic magnetic relaxation
 of dinuclear dysprosium single-molecule magnets
;
_journal_issue 7
_journal_name_full 'Inorganic Chemistry Frontiers'
_journal_page_first 1575
_journal_paper_doi 10.1039/C8QI00266E
_journal_volume 5
_journal_year 2018
_chemical_formula_moiety 'C76 H62 Gd2 O14, 4(C H Cl3)'
_chemical_formula_sum 'C80 H66 Cl12 Gd2 O14'
_chemical_formula_weight 1991.22
_space_group_crystal_system triclinic
_space_group_IT_number 2
_space_group_name_Hall '-P 1'
_space_group_name_H-M_alt 'P -1'
_atom_sites_solution_hydrogens geom
_atom_sites_solution_primary dual
_audit_creation_date 2018-04-16
_audit_creation_method
;
Olex2 1.2
(compiled 2018.04.03 svn.r3497 for OlexSys, GUI svn.r5486)
;
_audit_update_record
;
2018-04-18 deposited with the CCDC.
2018-05-02 downloaded from the CCDC.
;
_cell_angle_alpha 102.86
_cell_angle_beta 91.29
_cell_angle_gamma 108.64
_cell_formula_units_Z 1
_cell_length_a 11.765
_cell_length_b 13.856
_cell_length_c 14.010
_cell_measurement_reflns_used 5596
_cell_measurement_temperature 293
_cell_measurement_theta_max 29.0510
_cell_measurement_theta_min 3.0304
_cell_volume 2098.903
_computing_cell_refinement
;
CrysAlisPro, Agilent Technologies,
Version 1.171.35.21 (release 20-01-2012 CrysAlis171 .NET)
(compiled Jan 23 2012,18:06:46)
;
_computing_data_collection
;
CrysAlisPro, Agilent Technologies,
Version 1.171.35.21 (release 20-01-2012 CrysAlis171 .NET)
(compiled Jan 23 2012,18:06:46)
;
_computing_data_reduction
;
CrysAlisPro, Agilent Technologies,
Version 1.171.35.21 (release 20-01-2012 CrysAlis171 .NET)
(compiled Jan 23 2012,18:06:46)
;
_computing_molecular_graphics 'Olex2 (Dolomanov et al., 2009)'
_computing_publication_material 'Olex2 (Dolomanov et al., 2009)'
_computing_structure_refinement 'XL (Sheldrick, 2008)'
_computing_structure_solution 'ShelXT (Sheldrick, 2015)'
_diffrn_ambient_temperature 293
_diffrn_detector_area_resol_mean 8
_diffrn_measured_fraction_theta_full 0.989
_diffrn_measured_fraction_theta_max 0.823
_diffrn_measurement_details
;
#__ type_ start__ end____ width___ exp.time_
  1 omega  -28.00   38.00   1.0000    6.0000
omega____ theta____ kappa____ phi______ frames
    -       17.8540  -57.0000 -180.0000 66

#__ type_ start__ end____ width___ exp.time_
  2 omega  -39.00   35.00   1.0000    6.0000
omega____ theta____ kappa____ phi______ frames
    -       17.8540  -57.0000  -30.0000 74

#__ type_ start__ end____ width___ exp.time_
  3 omega   -3.00   41.00   1.0000    6.0000
omega____ theta____ kappa____ phi______ frames
    -       17.8540   57.0000  -30.0000 44

#__ type_ start__ end____ width___ exp.time_
  4 omega  -49.00   -3.00   1.0000    6.0000
omega____ theta____ kappa____ phi______ frames
    -       17.8540  -57.0000   60.0000 46

#__ type_ start__ end____ width___ exp.time_
  5 omega  -47.00   42.00   1.0000    6.0000
omega____ theta____ kappa____ phi______ frames
    -       17.8540  -38.0000   90.0000 89

#__ type_ start__ end____ width___ exp.time_
  6 omega  -25.00   14.00   1.0000    6.0000
omega____ theta____ kappa____ phi______ frames
    -      -19.1040  -99.0000   60.0000 39

#__ type_ start__ end____ width___ exp.time_
  7 omega  -14.00   23.00   1.0000    6.0000
omega____ theta____ kappa____ phi______ frames
    -      -19.1040  -99.0000    0.0000 37
;
_diffrn_measurement_device_type 'Bruker SMART APEX CCD area detector'
_diffrn_measurement_method '\w and \f scans'
_diffrn_orient_matrix_UB_11 0.0397660000
_diffrn_orient_matrix_UB_12 0.0482502000
_diffrn_orient_matrix_UB_13 -0.0064899000
_diffrn_orient_matrix_UB_21 -0.0052000000
_diffrn_orient_matrix_UB_22 -0.0220125000
_diffrn_orient_matrix_UB_23 -0.0513765000
_diffrn_orient_matrix_UB_31 -0.0498246000
_diffrn_orient_matrix_UB_32 0.0169838000
_diffrn_orient_matrix_UB_33 -0.0066269000
_diffrn_radiation_monochromator graphite
_diffrn_radiation_type MoK\a
_diffrn_radiation_wavelength 0.710
_diffrn_reflns_av_R_equivalents 0.0328
_diffrn_reflns_av_unetI/netI 0.0523
_diffrn_reflns_Laue_measured_fraction_full 0.989
_diffrn_reflns_Laue_measured_fraction_max 0.823
_diffrn_reflns_limit_h_max 15
_diffrn_reflns_limit_h_min -15
_diffrn_reflns_limit_k_max 17
_diffrn_reflns_limit_k_min -17
_diffrn_reflns_limit_l_max 17
_diffrn_reflns_limit_l_min -18
_diffrn_reflns_number 16631
_diffrn_reflns_point_group_measured_fraction_full 0.989
_diffrn_reflns_point_group_measured_fraction_max 0.823
_diffrn_reflns_theta_full 26.000
_diffrn_reflns_theta_max 29.082
_diffrn_reflns_theta_min 3.033
_diffrn_source 'sealed tube'
_exptl_absorpt_coefficient_mu 2.008
_exptl_absorpt_correction_T_max 1.00000
_exptl_absorpt_correction_T_min 0.73274
_exptl_absorpt_correction_type multi-scan
_exptl_absorpt_process_details
;
CrysAlisPro, Agilent Technologies,
Version 1.171.35.21 (release 20-01-2012 CrysAlis171 .NET)
(compiled Jan 23 2012,18:06:46)
Empirical absorption correction using spherical harmonics,
 implemented in SCALE3 ABSPACK scaling algorithm.
;
_exptl_crystal_colour 'clear whiteish colourless'
_exptl_crystal_colour_lustre clear
_exptl_crystal_colour_modifier whiteish
_exptl_crystal_colour_primary colourless
_exptl_crystal_density_diffrn 1.575
_exptl_crystal_description block
_exptl_crystal_F_000 990
_exptl_crystal_size_max 0.12
_exptl_crystal_size_mid 0.11
_exptl_crystal_size_min 0.09
_refine_diff_density_max 2.209
_refine_diff_density_min -0.864
_refine_diff_density_rms 0.104
_refine_ls_extinction_method none
_refine_ls_goodness_of_fit_ref 1.083
_refine_ls_hydrogen_treatment constr
_refine_ls_matrix_type full
_refine_ls_number_parameters 489
_refine_ls_number_reflns 9287
_refine_ls_number_restraints 0
_refine_ls_restrained_S_all 1.083
_refine_ls_R_factor_all 0.0599
_refine_ls_R_factor_gt 0.0431
_refine_ls_shift/su_max 0.003
_refine_ls_shift/su_mean 0.000
_refine_ls_structure_factor_coef Fsqd
_refine_ls_weighting_details 'w=1/[\s^2^(Fo^2^)+(0.0478P)^2^+2.6580P] where P=(Fo^2^+2Fc^2^)/3'
_refine_ls_weighting_scheme calc
_refine_ls_wR_factor_gt 0.1018
_refine_ls_wR_factor_ref 0.1166
_reflns_Friedel_coverage 0.000
_reflns_number_gt 7679
_reflns_number_total 9287
_reflns_threshold_expression 'I > 2\s(I)'
_cod_data_source_file c8qi00266e2.cif
_cod_data_source_block 1_CCDC2
_cod_original_cell_volume 2098.7
_cod_database_code 4349863
_shelx_shelxl_version_number 2014/7
_shelx_space_group_comment
;
The symmetry employed for this shelxl refinement is uniquely defined
by the following loop, which should always be used as a source of
symmetry information in preference to the above space-group names.
They are only intended as comments.
;
_shelx_estimated_absorpt_t_max 0.840
_shelx_estimated_absorpt_t_min 0.795
_reflns_odcompleteness_completeness 98.70
_reflns_odcompleteness_iscentric 1
_reflns_odcompleteness_theta 26.32
_olex2_refinement_description
;
1. Fixed Uiso
 At 1.2 times of:
  All C(H) groups
 At 1.5 times of:
  All C(H,H,H) groups
2.a Ternary CH refined with riding coordinates:
 C40(H40), C39(H39)
2.b Aromatic/amide H refined with riding coordinates:
 C16(H16), C31(H31), C3(H3), C13(H13), C19(H19), C24(H24), C9(H9), C28(H28),
 C25(H25), C20(H20), C5(H5), C12(H12), C38(H38), C26(H26), C27(H27), C21(H21),
 C11(H11), C4(H4), C23(H23), C10(H10), C22(H22), C34(H34), C37(H37), C35(H35),
 C36(H36)
2.c Idealised Me refined as rotating group:
 C8(H8A,H8B,H8C), C1(H1A,H1B,H1C)
;
_olex2_submission_special_instructions 'No special instructions were received'

loop_
_space_group_symop_operation_xyz
'x, y, z'
'-x, -y, -z'

loop_
_atom_site_label
_atom_site_type_symbol
_atom_site_fract_x
_atom_site_fract_y
_atom_site_fract_z
_atom_site_U_iso_or_equiv
_atom_site_adp_type
_atom_site_occupancy
_atom_site_site_symmetry_order
_atom_site_calc_flag
_atom_site_refinement_flags_posn
Gd1 Gd 0.45136(2) 0.56666(2) 0.40570(2) 0.03595(8) Uani 1 1 d .
O2 O 0.5631(3) 0.4625(2) 0.4373(2) 0.0386(7) Uani 1 1 d .
O5 O 0.2807(3) 0.4190(2) 0.3421(2) 0.0444(7) Uani 1 1 d .
O4 O 0.3564(3) 0.6007(2) 0.2768(2) 0.0458(8) Uani 1 1 d .
O3 O 0.7409(3) 0.4109(3) 0.5046(2) 0.0478(8) Uani 1 1 d .
O1 O 0.5234(3) 0.4629(3) 0.2522(2) 0.0478(8) Uani 1 1 d .
Cl5 Cl -0.2174(3) -0.3744(3) 0.0438(2) 0.1591(12) Uani 1 1 d .
O6 O 0.6431(3) 0.6666(2) 0.3813(3) 0.0477(8) Uani 1 1 d .
O7 O 0.4856(3) 0.7387(3) 0.4895(3) 0.0513(8) Uani 1 1 d .
C2 C 0.6229(4) 0.4362(4) 0.2757(4) 0.0437(11) Uani 1 1 d .
Cl4 Cl -0.1074(5) -0.1576(3) 0.0610(4) 0.215(2) Uani 1 1 d .
C7 C 0.6375(4) 0.4363(3) 0.3744(3) 0.0378(9) Uani 1 1 d .
C14 C 0.2400(5) 0.6151(4) 0.1458(3) 0.0445(11) Uani 1 1 d .
C6 C 0.7348(4) 0.4101(4) 0.4056(3) 0.0418(10) Uani 1 1 d .
Cl6 Cl -0.3258(4) -0.2292(5) 0.1424(4) 0.257(3) Uani 1 1 d .
C16 C 0.1767(4) 0.4591(4) 0.2193(4) 0.0448(11) Uani 1 1 d .
H16 H 0.1072 0.4342 0.1756 0.054 Uiso 1 1 calc R
C15 C 0.2598(4) 0.5557(4) 0.2185(3) 0.0401(10) Uani 1 1 d .
C17 C 0.1906(4) 0.3964(3) 0.2818(3) 0.0397(10) Uani 1 1 d .
C31 C 0.6871(5) 0.8362(4) 0.4819(4) 0.0528(12) Uani 1 1 d .
H31 H 0.7475 0.9006 0.5057 0.063 Uiso 1 1 calc R
C30 C 0.7157(4) 0.7582(4) 0.4168(3) 0.0417(10) Uani 1 1 d .
C32 C 0.5737(5) 0.8239(4) 0.5139(4) 0.0506(12) Uani 1 1 d .
C18 C 0.0920(4) 0.2957(4) 0.2797(4) 0.0430(10) Uani 1 1 d .
C29 C 0.8396(4) 0.7787(4) 0.3842(3) 0.0442(10) Uani 1 1 d .
C3 C 0.7003(5) 0.4118(5) 0.2104(4) 0.0617(15) Uani 1 1 d .
H3 H 0.6888 0.4123 0.1446 0.074 Uiso 1 1 calc R
C13 C 0.1287(5) 0.6016(5) 0.1013(4) 0.0583(14) Uani 1 1 d .
H13 H 0.0607 0.5511 0.1141 0.070 Uiso 1 1 calc R
C19 C 0.0164(5) 0.2361(4) 0.1956(4) 0.0579(14) Uani 1 1 d .
H19 H 0.0252 0.2584 0.1375 0.069 Uiso 1 1 calc R
C24 C 0.8786(4) 0.6941(4) 0.3488(4) 0.0495(12) Uani 1 1 d .
H24 H 0.8291 0.6264 0.3480 0.059 Uiso 1 1 calc R
C9 C 0.3390(6) 0.6880(5) 0.1223(5) 0.0699(17) Uani 1 1 d .
H9 H 0.4155 0.6976 0.1503 0.084 Uiso 1 1 calc R
C8 C 0.8215(6) 0.3657(6) 0.5388(5) 0.078(2) Uani 1 1 d .
H8A H 0.8135 0.3663 0.6069 0.117 Uiso 1 1 calc GR
H8B H 0.9028 0.4056 0.5315 0.117 Uiso 1 1 calc GR
H8C H 0.8028 0.2947 0.5011 0.117 Uiso 1 1 calc GR
C28 C 0.9165(5) 0.8788(4) 0.3851(4) 0.0607(14) Uani 1 1 d .
H28 H 0.8924 0.9366 0.4095 0.073 Uiso 1 1 calc R
C25 C 0.9914(5) 0.7102(5) 0.3146(5) 0.0658(15) Uani 1 1 d .
H25 H 1.0170 0.6531 0.2913 0.079 Uiso 1 1 calc R
C20 C -0.0720(6) 0.1435(5) 0.1982(6) 0.082(2) Uani 1 1 d .
H20 H -0.1228 0.1035 0.1415 0.098 Uiso 1 1 calc R
C5 C 0.8132(5) 0.3848(5) 0.3409(4) 0.0588(14) Uani 1 1 d .
H5 H 0.8772 0.3669 0.3627 0.071 Uiso 1 1 calc R
C12 C 0.1166(7) 0.6618(6) 0.0380(5) 0.0773(19) Uani 1 1 d .
H12 H 0.0405 0.6530 0.0098 0.093 Uiso 1 1 calc R
C38 C 0.6142(6) 1.0162(5) 0.5883(5) 0.0753(19) Uani 1 1 d .
H38 H 0.6793 1.0329 0.5514 0.090 Uiso 1 1 calc R
C26 C 1.0651(5) 0.8088(6) 0.3147(5) 0.0766(19) Uani 1 1 d .
H26 H 1.1401 0.8186 0.2910 0.092 Uiso 1 1 calc R
C27 C 1.0282(6) 0.8937(5) 0.3501(5) 0.0745(18) Uani 1 1 d .
H27 H 1.0784 0.9610 0.3505 0.089 Uiso 1 1 calc R
C21 C -0.0858(6) 0.1100(5) 0.2829(6) 0.087(2) Uani 1 1 d .
H21 H -0.1455 0.0472 0.2835 0.104 Uiso 1 1 calc R
C11 C 0.2154(8) 0.7342(6) 0.0166(5) 0.085(2) Uani 1 1 d .
H11 H 0.2066 0.7745 -0.0262 0.102 Uiso 1 1 calc R
C4 C 0.7965(6) 0.3862(5) 0.2442(4) 0.0681(17) Uani 1 1 d .
H4 H 0.8499 0.3699 0.2007 0.082 Uiso 1 1 calc R
C23 C 0.0773(5) 0.2601(4) 0.3653(4) 0.0590(14) Uani 1 1 d .
H23 H 0.1285 0.2989 0.4220 0.071 Uiso 1 1 calc R
C10 C 0.3261(8) 0.7476(5) 0.0572(5) 0.091(2) Uani 1 1 d .
H10 H 0.3936 0.7964 0.0418 0.109 Uiso 1 1 calc R
C1 C 0.4872(7) 0.4462(6) 0.1509(4) 0.085(2) Uani 1 1 d .
H1A H 0.4087 0.4525 0.1436 0.127 Uiso 1 1 calc GR
H1B H 0.4843 0.3772 0.1165 0.127 Uiso 1 1 calc GR
H1C H 0.5440 0.4976 0.1241 0.127 Uiso 1 1 calc GR
C22 C -0.0122(6) 0.1683(5) 0.3671(6) 0.082(2) Uani 1 1 d .
H22 H -0.0227 0.1458 0.4251 0.099 Uiso 1 1 calc R
C34 C 0.4525(6) 0.8885(6) 0.6365(6) 0.090(2) Uani 1 1 d .
H34 H 0.4066 0.8188 0.6317 0.108 Uiso 1 1 calc R
C37 C 0.5847(7) 1.0953(6) 0.6492(7) 0.099(3) Uani 1 1 d .
H37 H 0.6295 1.1651 0.6531 0.119 Uiso 1 1 calc R
C35 C 0.4240(7) 0.9695(8) 0.6999(7) 0.129(4) Uani 1 1 d .
H35 H 0.3609 0.9539 0.7389 0.155 Uiso 1 1 calc R
C40 C -0.1977(8) -0.2501(9) 0.1152(6) 0.117(3) Uani 1 1 d .
H40 H -0.1534 -0.2434 0.1777 0.140 Uiso 1 1 calc R
C36 C 0.4898(8) 1.0712(7) 0.7037(8) 0.128(4) Uani 1 1 d .
H36 H 0.4697 1.1251 0.7442 0.154 Uiso 1 1 calc R
C33 C 0.5485(5) 0.9125(4) 0.5813(4) 0.0594(15) Uani 1 1 d .
Cl1 Cl 0.3434(4) 0.2006(3) 0.2285(3) 0.1992(18) Uani 1 1 d .
Cl3 Cl 0.1812(4) 0.0039(3) 0.1370(4) 0.2033(17) Uani 1 1 d .
Cl2 Cl 0.3996(5) 0.0648(5) 0.0616(4) 0.277(3) Uani 1 1 d .
C39 C 0.3312(9) 0.0753(8) 0.1651(8) 0.124(3) Uani 1 1 d .
H39 H 0.3653 0.0437 0.2094 0.149 Uiso 1 1 calc R

loop_
_atom_site_aniso_label
_atom_site_aniso_U_11
_atom_site_aniso_U_22
_atom_site_aniso_U_33
_atom_site_aniso_U_23
_atom_site_aniso_U_13
_atom_site_aniso_U_12
Gd1 0.03326(12) 0.03455(13) 0.04077(14) 0.00808(9) -0.00254(9) 0.01343(9)
O2 0.0395(16) 0.0429(17) 0.0408(17) 0.0107(13) 0.0062(14) 0.0231(14)
O5 0.0401(17) 0.0399(17) 0.0501(19) 0.0131(14) -0.0068(15) 0.0085(14)
O4 0.0439(18) 0.0408(18) 0.0513(19) 0.0171(15) -0.0112(15) 0.0093(14)
O3 0.0414(18) 0.060(2) 0.052(2) 0.0161(16) 0.0051(15) 0.0300(16)
O1 0.052(2) 0.056(2) 0.0390(18) 0.0048(15) -0.0015(15) 0.0271(17)
Cl5 0.120(2) 0.166(3) 0.144(2) -0.020(2) 0.0237(19) 0.023(2)
O6 0.0438(18) 0.0352(17) 0.058(2) 0.0035(15) 0.0098(16) 0.0100(14)
O7 0.0392(18) 0.0404(18) 0.071(2) 0.0042(16) 0.0069(17) 0.0145(15)
C2 0.043(3) 0.045(3) 0.045(3) 0.006(2) 0.004(2) 0.021(2)
Cl4 0.260(5) 0.181(4) 0.239(5) 0.085(3) 0.118(4) 0.092(4)
C7 0.035(2) 0.032(2) 0.043(2) 0.0026(18) 0.0042(19) 0.0117(18)
C14 0.056(3) 0.042(3) 0.042(3) 0.014(2) 0.001(2) 0.023(2)
C6 0.040(2) 0.042(2) 0.046(3) 0.009(2) 0.006(2) 0.018(2)
Cl6 0.174(4) 0.428(8) 0.243(5) 0.073(5) 0.094(3) 0.202(5)
C16 0.039(2) 0.049(3) 0.045(3) 0.013(2) -0.007(2) 0.012(2)
C15 0.042(2) 0.040(2) 0.041(2) 0.0108(19) -0.002(2) 0.016(2)
C17 0.036(2) 0.038(2) 0.043(2) 0.0071(19) 0.000(2) 0.0119(18)
C31 0.045(3) 0.038(3) 0.066(3) 0.002(2) 0.002(2) 0.007(2)
C30 0.040(2) 0.040(2) 0.044(3) 0.009(2) 0.003(2) 0.012(2)
C32 0.046(3) 0.042(3) 0.062(3) 0.003(2) -0.003(2) 0.019(2)
C18 0.034(2) 0.041(2) 0.055(3) 0.014(2) 0.000(2) 0.0123(19)
C29 0.042(3) 0.047(3) 0.041(3) 0.012(2) 0.001(2) 0.012(2)
C3 0.072(4) 0.084(4) 0.043(3) 0.017(3) 0.013(3) 0.044(3)
C13 0.058(3) 0.070(4) 0.056(3) 0.022(3) -0.004(3) 0.030(3)
C19 0.054(3) 0.050(3) 0.066(4) 0.018(3) -0.010(3) 0.010(2)
C24 0.043(3) 0.055(3) 0.051(3) 0.013(2) 0.005(2) 0.016(2)
C9 0.072(4) 0.060(4) 0.071(4) 0.029(3) -0.017(3) 0.007(3)
C8 0.072(4) 0.122(6) 0.068(4) 0.025(4) 0.003(3) 0.068(4)
C28 0.057(3) 0.051(3) 0.065(4) 0.015(3) 0.008(3) 0.006(3)
C25 0.052(3) 0.083(4) 0.067(4) 0.014(3) 0.009(3) 0.031(3)
C20 0.065(4) 0.054(4) 0.107(6) 0.018(4) -0.033(4) -0.002(3)
C5 0.050(3) 0.076(4) 0.061(3) 0.012(3) 0.012(3) 0.038(3)
C12 0.087(5) 0.095(5) 0.066(4) 0.025(4) -0.014(4) 0.050(4)
C38 0.065(4) 0.051(3) 0.100(5) -0.011(3) -0.010(4) 0.029(3)
C26 0.041(3) 0.102(5) 0.076(4) 0.021(4) 0.014(3) 0.009(3)
C27 0.056(4) 0.074(4) 0.077(4) 0.025(3) 0.010(3) -0.006(3)
C21 0.052(4) 0.058(4) 0.144(7) 0.047(4) -0.015(4) -0.004(3)
C11 0.131(7) 0.074(5) 0.060(4) 0.025(3) -0.017(4) 0.043(5)
C4 0.071(4) 0.096(5) 0.058(4) 0.020(3) 0.028(3) 0.054(4)
C23 0.050(3) 0.058(3) 0.067(4) 0.027(3) 0.000(3) 0.009(3)
C10 0.106(6) 0.070(4) 0.089(5) 0.043(4) -0.014(4) 0.005(4)
C1 0.100(5) 0.131(6) 0.045(3) 0.013(4) -0.004(3) 0.075(5)
C22 0.064(4) 0.080(5) 0.107(6) 0.056(4) 0.004(4) 0.006(3)
C34 0.052(4) 0.076(4) 0.120(6) -0.025(4) 0.009(4) 0.025(3)
C37 0.083(5) 0.060(4) 0.134(7) -0.027(4) -0.026(5) 0.033(4)
C35 0.068(5) 0.121(7) 0.157(9) -0.059(6) 0.012(5) 0.038(5)
C40 0.118(7) 0.203(11) 0.058(4) 0.025(5) 0.013(4) 0.096(8)
C36 0.077(5) 0.097(6) 0.170(9) -0.068(6) -0.020(6) 0.046(5)
C33 0.044(3) 0.050(3) 0.077(4) -0.010(3) -0.007(3) 0.024(2)
Cl1 0.220(4) 0.121(2) 0.260(5) 0.009(3) -0.026(3) 0.090(3)
Cl3 0.168(4) 0.178(4) 0.258(5) 0.079(3) 0.050(3) 0.030(3)
Cl2 0.326(7) 0.330(7) 0.323(6) 0.207(6) 0.243(6) 0.207(6)
C39 0.120(8) 0.119(8) 0.158(9) 0.054(7) 0.047(7) 0.057(7)

loop_
_atom_type_symbol
_atom_type_description
_atom_type_scat_dispersion_real
_atom_type_scat_dispersion_imag
_atom_type_scat_source
C C 0.0033 0.0016 'International Tables Vol C Tables 4.2.6.8 and 6.1.1.4'
H H 0.0000 0.0000 'International Tables Vol C Tables 4.2.6.8 and 6.1.1.4'
Cl Cl 0.1484 0.1585 'International Tables Vol C Tables 4.2.6.8 and 6.1.1.4'
Gd Gd -0.1653 3.9035 'International Tables Vol C Tables 4.2.6.8 and 6.1.1.4'
O O 0.0106 0.0060 'International Tables Vol C Tables 4.2.6.8 and 6.1.1.4'

loop_
_geom_angle_atom_site_label_1
_geom_angle_atom_site_label_2
_geom_angle_atom_site_label_3
_geom_angle
_geom_angle_site_symmetry_1
_geom_angle_site_symmetry_3
O2 Gd1 Gd1 33.46(7) . 2_666
O2 Gd1 Gd1 33.72(6) 2_666 2_666
O2 Gd1 O2 67.18(11) 2_666 .
O2 Gd1 O5 91.54(11) 2_666 .
O2 Gd1 O5 91.93(11) . .
O2 Gd1 O3 125.88(10) . 2_666
O2 Gd1 O3 63.04(10) 2_666 2_666
O2 Gd1 O1 63.54(10) . .
O2 Gd1 O1 128.53(10) 2_666 .
O5 Gd1 Gd1 92.09(7) . 2_666
O5 Gd1 O3 70.01(11) . 2_666
O5 Gd1 O1 76.44(11) . .
O4 Gd1 Gd1 164.41(8) . 2_666
O4 Gd1 O2 145.61(11) . 2_666
O4 Gd1 O2 141.23(11) . .
O4 Gd1 O5 72.55(11) . .
O4 Gd1 O3 82.73(11) . 2_666
O4 Gd1 O1 78.16(11) . .
O4 Gd1 O6 94.48(12) . .
O3 Gd1 Gd1 94.70(7) 2_666 2_666
O1 Gd1 Gd1 95.98(7) . 2_666
O1 Gd1 O3 145.06(11) . 2_666
O6 Gd1 Gd1 97.24(9) . 2_666
O6 Gd1 O2 113.52(12) . 2_666
O6 Gd1 O2 79.22(11) . .
O6 Gd1 O5 146.79(12) . .
O6 Gd1 O3 140.09(11) . 2_666
O6 Gd1 O1 70.94(11) . .
O7 Gd1 Gd1 105.82(9) . 2_666
O7 Gd1 O2 82.99(12) . 2_666
O7 Gd1 O2 125.01(11) . .
O7 Gd1 O5 135.60(11) . .
O7 Gd1 O4 87.60(12) . .
O7 Gd1 O3 68.33(11) . 2_666
O7 Gd1 O1 138.67(12) . .
O7 Gd1 O6 71.79(11) . .
Gd1 O2 Gd1 112.82(11) 2_666 .
C7 O2 Gd1 125.5(3) . 2_666
C7 O2 Gd1 121.2(3) . .
C17 O5 Gd1 136.4(3) . .
C15 O4 Gd1 137.3(3) . .
C6 O3 Gd1 114.8(2) . 2_666
C6 O3 C8 117.2(4) . .
C8 O3 Gd1 124.3(3) . 2_666
C2 O1 Gd1 113.1(3) . .
C2 O1 C1 117.3(4) . .
C1 O1 Gd1 128.7(3) . .
C30 O6 Gd1 137.2(3) . .
C32 O7 Gd1 137.8(3) . .
O1 C2 C7 112.9(4) . .
C3 C2 O1 125.0(4) . .
C3 C2 C7 122.1(4) . .
O2 C7 C2 121.3(4) . .
O2 C7 C6 121.2(4) . .
C2 C7 C6 117.4(4) . .
C13 C14 C15 124.0(5) . .
C13 C14 C9 117.8(5) . .
C9 C14 C15 118.2(4) . .
O3 C6 C7 113.2(4) . .
C5 C6 O3 125.5(4) . .
C5 C6 C7 121.3(5) . .
C15 C16 H16 117.9 . .
C15 C16 C17 124.2(4) . .
C17 C16 H16 117.9 . .
O4 C15 C14 115.1(4) . .
O4 C15 C16 124.3(4) . .
C16 C15 C14 120.5(4) . .
O5 C17 C16 124.6(4) . .
O5 C17 C18 115.9(4) . .
C16 C17 C18 119.5(4) . .
C30 C31 H31 118.0 . .
C30 C31 C32 124.0(5) . .
C32 C31 H31 118.0 . .
O6 C30 C31 124.3(4) . .
O6 C30 C29 115.1(4) . .
C31 C30 C29 120.6(4) . .
O7 C32 C31 123.7(4) . .
O7 C32 C33 115.4(5) . .
C31 C32 C33 120.9(5) . .
C19 C18 C17 122.6(5) . .
C19 C18 C23 118.8(5) . .
C23 C18 C17 118.6(4) . .
C24 C29 C30 118.9(4) . .
C24 C29 C28 118.3(5) . .
C28 C29 C30 122.8(5) . .
C2 C3 H3 120.6 . .
C2 C3 C4 118.8(5) . .
C4 C3 H3 120.6 . .
C14 C13 H13 119.6 . .
C14 C13 C12 120.9(6) . .
C12 C13 H13 119.6 . .
C18 C19 H19 120.1 . .
C20 C19 C18 119.8(6) . .
C20 C19 H19 120.1 . .
C29 C24 H24 119.9 . .
C29 C24 C25 120.2(5) . .
C25 C24 H24 119.9 . .
C14 C9 H9 119.6 . .
C14 C9 C10 120.9(6) . .
C10 C9 H9 119.6 . .
O3 C8 H8A 109.5 . .
O3 C8 H8B 109.5 . .
O3 C8 H8C 109.5 . .
H8A C8 H8B 109.5 . .
H8A C8 H8C 109.5 . .
H8B C8 H8C 109.5 . .
C29 C28 H28 119.6 . .
C27 C28 C29 120.9(6) . .
C27 C28 H28 119.6 . .
C24 C25 H25 119.6 . .
C26 C25 C24 120.8(6) . .
C26 C25 H25 119.6 . .
C19 C20 H20 119.7 . .
C21 C20 C19 120.6(6) . .
C21 C20 H20 119.7 . .
C6 C5 H5 120.2 . .
C4 C5 C6 119.7(5) . .
C4 C5 H5 120.2 . .
C13 C12 H12 119.8 . .
C11 C12 C13 120.4(6) . .
C11 C12 H12 119.8 . .
C37 C38 H38 119.6 . .
C37 C38 C33 120.8(7) . .
C33 C38 H38 119.6 . .
C25 C26 H26 120.1 . .
C25 C26 C27 119.8(6) . .
C27 C26 H26 120.1 . .
C28 C27 H27 120.0 . .
C26 C27 C28 120.0(6) . .
C26 C27 H27 120.0 . .
C20 C21 H21 119.8 . .
C20 C21 C22 120.5(6) . .
C22 C21 H21 119.8 . .
C12 C11 H11 119.9 . .
C10 C11 C12 120.2(6) . .
C10 C11 H11 119.9 . .
C3 C4 H4 119.6 . .
C5 C4 C3 120.7(5) . .
C5 C4 H4 119.6 . .
C18 C23 H23 119.6 . .
C22 C23 C18 120.8(6) . .
C22 C23 H23 119.6 . .
C9 C10 H10 120.1 . .
C11 C10 C9 119.9(7) . .
C11 C10 H10 120.1 . .
O1 C1 H1A 109.5 . .
O1 C1 H1B 109.5 . .
O1 C1 H1C 109.5 . .
H1A C1 H1B 109.5 . .
H1A C1 H1C 109.5 . .
H1B C1 H1C 109.5 . .
C21 C22 C23 119.5(6) . .
C21 C22 H22 120.3 . .
C23 C22 H22 120.3 . .
C35 C34 H34 120.1 . .
C33 C34 H34 120.1 . .
C33 C34 C35 119.9(7) . .
C38 C37 H37 120.1 . .
C36 C37 C38 119.8(8) . .
C36 C37 H37 120.1 . .
C34 C35 H35 120.4 . .
C36 C35 C34 119.2(9) . .
C36 C35 H35 120.4 . .
Cl5 C40 H40 106.7 . .
Cl4 C40 Cl5 109.7(5) . .
Cl4 C40 H40 106.7 . .
Cl6 C40 Cl5 113.9(7) . .
Cl6 C40 Cl4 112.7(6) . .
Cl6 C40 H40 106.7 . .
C37 C36 H36 119.5 . .
C35 C36 C37 121.0(7) . .
C35 C36 H36 119.5 . .
C38 C33 C32 123.0(6) . .
C38 C33 C34 119.2(6) . .
C34 C33 C32 117.8(5) . .
Cl1 C39 H39 107.8 . .
Cl3 C39 Cl1 108.0(5) . .
Cl3 C39 H39 107.8 . .
Cl2 C39 Cl1 116.5(6) . .
Cl2 C39 Cl3 108.6(7) . .
Cl2 C39 H39 107.8 . .

loop_
_geom_bond_atom_site_label_1
_geom_bond_atom_site_label_2
_geom_bond_distance
_geom_bond_site_symmetry_2
Gd1 Gd1 3.8850(4) 2_666
Gd1 O2 2.324(3) 2_666
Gd1 O2 2.340(3) .
Gd1 O5 2.343(3) .
Gd1 O4 2.314(3) .
Gd1 O3 2.682(3) 2_666
Gd1 O1 2.626(3) .
Gd1 O6 2.318(3) .
Gd1 O7 2.311(3) .
O2 Gd1 2.324(3) 2_666
O2 C7 1.331(5) .
O5 C17 1.250(5) .
O4 C15 1.275(5) .
O3 Gd1 2.682(3) 2_666
O3 C6 1.385(6) .
O3 C8 1.419(6) .
O1 C2 1.389(5) .
O1 C1 1.419(6) .
Cl5 C40 1.730(10) .
O6 C30 1.262(5) .
O7 C32 1.267(6) .
C2 C7 1.389(6) .
C2 C3 1.371(7) .
Cl4 C40 1.717(10) .
C7 C6 1.395(6) .
C14 C15 1.502(6) .
C14 C13 1.375(7) .
C14 C9 1.377(8) .
C6 C5 1.378(7) .
Cl6 C40 1.659(8) .
C16 H16 0.9300 .
C16 C15 1.384(6) .
C16 C17 1.405(6) .
C17 C18 1.495(6) .
C31 H31 0.9300 .
C31 C30 1.387(7) .
C31 C32 1.388(7) .
C30 C29 1.495(6) .
C32 C33 1.488(7) .
C18 C19 1.382(7) .
C18 C23 1.389(7) .
C29 C24 1.388(7) .
C29 C28 1.391(7) .
C3 H3 0.9300 .
C3 C4 1.391(8) .
C13 H13 0.9300 .
C13 C12 1.380(8) .
C19 H19 0.9300 .
C19 C20 1.378(8) .
C24 H24 0.9300 .
C24 C25 1.388(7) .
C9 H9 0.9300 .
C9 C10 1.396(8) .
C8 H8A 0.9600 .
C8 H8B 0.9600 .
C8 H8C 0.9600 .
C28 H28 0.9300 .
C28 C27 1.382(8) .
C25 H25 0.9300 .
C25 C26 1.363(9) .
C20 H20 0.9300 .
C20 C21 1.362(10) .
C5 H5 0.9300 .
C5 C4 1.369(8) .
C12 H12 0.9300 .
C12 C11 1.361(10) .
C38 H38 0.9300 .
C38 C37 1.375(9) .
C38 C33 1.377(8) .
C26 H26 0.9300 .
C26 C27 1.377(9) .
C27 H27 0.9300 .
C21 H21 0.9300 .
C21 C22 1.370(10) .
C11 H11 0.9300 .
C11 C10 1.348(10) .
C4 H4 0.9300 .
C23 H23 0.9300 .
C23 C22 1.374(8) .
C10 H10 0.9300 .
C1 H1A 0.9600 .
C1 H1B 0.9600 .
C1 H1C 0.9600 .
C22 H22 0.9300 .
C34 H34 0.9300 .
C34 C35 1.405(9) .
C34 C33 1.378(9) .
C37 H37 0.9300 .
C37 C36 1.362(13) .
C35 H35 0.9300 .
C35 C36 1.362(13) .
C40 H40 0.9800 .
C36 H36 0.9300 .
Cl1 C39 1.724(10) .
Cl3 C39 1.710(11) .
Cl2 C39 1.675(10) .
C39 H39 0.9800 .
